data_7127434
loop_
_publ_author_name
'Pham, Pierce'
'Hilty, Christian'

_publ_section_title
;
 Tunable iridium catalyst designs with bidentate N-heterocyclic carbene
 ligands for SABRE hyperpolarization of sterically hindered substrates.
;
_journal_issue 98
_journal_name_full 'Chemical communications (Cambridge, England)'
_journal_page_first 15466
_journal_page_last 15469
_journal_paper_doi 10.1039/d0cc06840c
_journal_volume 56
_journal_year 2020
_chemical_formula_moiety 'C24 H30 Ir N4, C24 H20 B, C4 H5 O'
_chemical_formula_sum 'C53 H47 B Ir N3 O0.25'
_chemical_formula_weight 932.94
_space_group_crystal_system monoclinic
_space_group_IT_number 14
_space_group_name_Hall '-P 2ybc'
_space_group_name_H-M_alt 'P 1 21/c 1'
_atom_sites_solution_hydrogens geom
_atom_sites_solution_primary dual
_audit_creation_date 2020-07-13
_audit_creation_method
;
Olex2 1.2
(compiled 2018.05.29 svn.r3508 for OlexSys, GUI svn.r5506)
;
_audit_update_record
;
2020-07-14 deposited with the CCDC.	2020-11-18 downloaded from the CCDC.
;
_cell_angle_alpha 90
_cell_angle_beta 107.043(2)
_cell_angle_gamma 90
_cell_formula_units_Z 4
_cell_length_a 22.2922(15)
_cell_length_b 13.8681(9)
_cell_length_c 14.6786(9)
_cell_measurement_reflns_used 9446
_cell_measurement_temperature 110.0
_cell_measurement_theta_max 29.82
_cell_measurement_theta_min 2.45
_cell_volume 4338.6(5)
_computing_cell_refinement 'SAINT V8.38A (?, 2016)'
_computing_data_reduction 'SAINT V8.38A (?, 2016)'
_computing_molecular_graphics 'Olex2 (Dolomanov et al., 2009)'
_computing_publication_material 'Olex2 (Dolomanov et al., 2009)'
_computing_structure_refinement 'ShelXL (Sheldrick, 2015)'
_computing_structure_solution 'ShelXT (Sheldrick, 2015)'
_diffrn_ambient_temperature 110.0
_diffrn_measured_fraction_theta_full 0.999
_diffrn_measured_fraction_theta_max 0.999
_diffrn_measurement_device_type 'Bruker D8-Quest'
_diffrn_measurement_method '\f and \w scans'
_diffrn_radiation_type MoK\a
_diffrn_radiation_wavelength 0.71073
_diffrn_reflns_av_R_equivalents 0.0646
_diffrn_reflns_av_unetI/netI 0.0235
_diffrn_reflns_Laue_measured_fraction_full 0.999
_diffrn_reflns_Laue_measured_fraction_max 0.999
_diffrn_reflns_limit_h_max 31
_diffrn_reflns_limit_h_min -31
_diffrn_reflns_limit_k_max 19
_diffrn_reflns_limit_k_min -19
_diffrn_reflns_limit_l_max 20
_diffrn_reflns_limit_l_min -20
_diffrn_reflns_number 245032
_diffrn_reflns_point_group_measured_fraction_full 0.999
_diffrn_reflns_point_group_measured_fraction_max 0.999
_diffrn_reflns_theta_full 25.242
_diffrn_reflns_theta_max 30.062
_diffrn_reflns_theta_min 2.089
_diffrn_source_current 1.0
_diffrn_source_power 0.05
_diffrn_source_voltage 50.0
_diffrn_standards_number 0
_exptl_absorpt_coefficient_mu 3.117
_exptl_absorpt_correction_T_max 0.7460
_exptl_absorpt_correction_T_min 0.6836
_exptl_absorpt_correction_type multi-scan
_exptl_absorpt_process_details
'SADABS-2016/2 (Bruker,2016/2) was used for absorption correction. wR2(int) was 0.0722 before and 0.0642 after correction. The Ratio of minimum to maximum transmission is 0.9164. The \l/2 correction factor is Not present.'
_exptl_crystal_colour 'clear orangish red'
_exptl_crystal_colour_lustre clear
_exptl_crystal_colour_modifier orangish
_exptl_crystal_colour_primary red
_exptl_crystal_density_diffrn 1.428
_exptl_crystal_description prism
_exptl_crystal_F_000 1880
_exptl_crystal_recrystallization_method 'Re-crystallisation from solvent: THF/pentane'
_exptl_crystal_size_max 0.2
_exptl_crystal_size_mid 0.1
_exptl_crystal_size_min 0.1
_refine_diff_density_max 0.899
_refine_diff_density_min -1.700
_refine_diff_density_rms 0.104
_refine_ls_extinction_method none
_refine_ls_goodness_of_fit_ref 1.089
_refine_ls_hydrogen_treatment constr
_refine_ls_matrix_type full
_refine_ls_number_parameters 535
_refine_ls_number_reflns 12719
_refine_ls_number_restraints 0
_refine_ls_restrained_S_all 1.089
_refine_ls_R_factor_all 0.0376
_refine_ls_R_factor_gt 0.0271
_refine_ls_shift/su_max 0.005
_refine_ls_shift/su_mean 0.000
_refine_ls_structure_factor_coef Fsqd
_refine_ls_weighting_details 'w=1/[\s^2^(Fo^2^)+(0.0187P)^2^+8.6173P] where P=(Fo^2^+2Fc^2^)/3'
_refine_ls_weighting_scheme calc
_refine_ls_wR_factor_gt 0.0579
_refine_ls_wR_factor_ref 0.0630
_reflns_Friedel_coverage 0.000
_reflns_number_gt 10958
_reflns_number_total 12719
_reflns_threshold_expression 'I > 2\s(I)'
_cod_data_source_file d0cc06840c2.cif
_cod_data_source_block precatalyst1_0ma
_cod_depositor_comments 'Adding full bibliography for 7127434.cif.'
_cod_database_code 7127434
_shelx_shelxl_version_number 2018/3
_shelx_space_group_comment
;
The symmetry employed for this shelxl refinement is uniquely defined
by the following loop, which should always be used as a source of
symmetry information in preference to the above space-group names.
They are only intended as comments.
;
_shelx_estimated_absorpt_t_max 0.746
_shelx_estimated_absorpt_t_min 0.574
_olex2_refinement_description
;
1. Others
 Fixed Uiso: H005(0.026) H006(0.028) H008(0.027) H00A(0.026) H00B(0.026)
 H00J(0.023) H00K(0.023) H00L(0.026) H00F(0.026) H00H(0.026) H00O(0.027)
 H00M(0.024) H00N(0.027) H00C(0.038) H00D(0.038) H00E(0.038) H00G(0.03)
 H00I(0.03) H00Q(0.027) H00R(0.027) H00S(0.031) H00T(0.04) H00U(0.026)
 H00V(0.026) H00X(0.029) H00Y(0.027) H00Z(0.03) H010(0.041) H011(0.031)
 H012(0.042) H013(0.029) H01A(0.084) H01B(0.084) H01C(0.084) H016(0.04)
 H01D(0.054) H01E(0.054) H01F(0.054) H018(0.036) H01G(0.033) H01H(0.033)
 H01N(0.039) H01I(0.031) H01J(0.031) H01O(0.035) H01P(0.031) H01K(0.033)
 H01L(0.033) H01M(0.033) H01Q(0.042) H01R(0.094) H01S(0.166) H01T(0.166)
 H01U(0.124) H01V(0.167)
 Fixed X: H005(0.629442) H006(0.940394) H008(0.804146) H00A(0.826584)
 H00B(0.863853) H00J(0.945652) H00K(0.913792) H00L(0.838786) H00F(0.792907)
 H00H(0.991388) H00O(0.958656) H00M(0.893388) H00N(0.661767) H00C(0.744993)
 H00D(0.715323) H00E(0.736753) H00G(0.611468) H00I(0.637917) H00Q(1.011736)
 H00R(0.694361) H00S(0.98927) H00T(0.492972) H00U(0.833367) H00V(0.963843)
 H00X(0.825672) H00Y(0.876023) H00Z(0.932492) H010(0.869291) H011(0.899798)
 H012(0.59276) H013(0.76391) H01A(0.470131) H01B(0.496669) H01C(0.451071)
 H016(0.63802) H01D(0.602008) H01E(0.531823) H01F(0.588514) H018(0.656777)
 H01G(0.761318) H01H(0.708347) H01N(0.945458) H01I(0.704826) H01J(0.704329)
 H01O(0.768037) H01P(0.744471) H01K(0.606008) H01L(0.657628) H01M(0.7201)
 H01Q(0.781349) H01R(0.528042) H01S(0.499409) H01T(0.559777) H01U(0.677854)
 H01V(0.574551)
 Fixed Y: H005(0.496013) H006(0.845595) H008(0.634324) H00A(0.408854)
 H00B(0.309269) H00J(0.500876) H00K(0.648928) H00L(0.305221) H00F(0.166934)
 H00H(0.463391) H00O(0.791711) H00M(0.558145) H00N(0.512954) H00C(0.300334)
 H00D(0.347922) H00E(0.414839) H00G(0.62113) H00I(0.694328) H00Q(0.37814)
 H00R(0.150596) H00S(0.217108) H00T(0.333403) H00U(0.609057) H00V(0.343608)
 H00X(0.678062) H00Y(0.753255) H00Z(0.421761) H010(0.474616) H011(0.181643)
 H012(0.489617) H013(0.362585) H01A(0.449375) H01B(0.381063) H01C(0.337793)
 H016(0.628227) H01D(0.334464) H01E(0.299744) H01F(0.224273) H018(0.356573)
 H01G(0.765879) H01H(0.762218) H01N(0.411622) H01I(0.721659) H01J(0.611376)
 H01O(0.559268) H01P(0.633534) H01K(0.379677) H01L(0.690087) H01M(0.641563)
 H01Q(0.549902) H01R(0.457231) H01S(0.613756) H01T(0.644034) H01U(0.559682)
 H01V(0.64522)
 Fixed Z: H005(0.535204) H006(0.384569) H008(0.717909) H00A(0.441439)
 H00B(0.471013) H00J(0.392571) H00K(0.172612) H00L(0.213485) H00F(0.485023)
 H00H(0.74707) H00O(0.243855) H00M(0.734016) H00N(0.406659) H00C(0.731221)
 H00D(0.807507) H00E(0.733854) H00G(0.622353) H00I(0.558942) H00Q(0.471983)
 H00R(0.529726) H00S(0.426437) H00T(0.500534) H00U(0.382495) H00V(0.613122)
 H00X(0.586221) H00Y(0.452452) H00Z(0.153806) H010(-0.129236) H011(0.299368)
 H012(0.196596) H013(0.276029) H01A(0.65094) H01B(0.741722) H01C(0.64506)
 H016(0.154985) H01D(0.38301) H01E(0.372392) H01F(0.402776) H018(0.258026)
 H01G(0.468941) H01H(0.52265) H01N(0.002451) H01I(0.705382) H01J(0.737129)
 H01O(0.044031) H01P(0.171514) H01K(0.766285) H01L(0.384289) H01M(0.372824)
 H01Q(-0.106663) H01R(0.965224) H01S(0.873584) H01T(0.960135) H01U(0.890417)
 H01V(0.779047)
;
_olex2_submission_special_instructions 'No special instructions were received'

loop_
_space_group_symop_operation_xyz
'x, y, z'
'-x, y+1/2, -z+1/2'
'-x, -y, -z'
'x, -y-1/2, z-1/2'

loop_
_atom_site_label
_atom_site_type_symbol
_atom_site_fract_x
_atom_site_fract_y
_atom_site_fract_z
_atom_site_U_iso_or_equiv
_atom_site_adp_type
_atom_site_occupancy
_atom_site_site_symmetry_order
_atom_site_calc_flag
_atom_site_refinement_flags_posn
_atom_site_refinement_flags_adp
_atom_site_refinement_flags_occupancy
_atom_site_disorder_assembly
_atom_site_disorder_group
Ir01 Ir 0.75547(2) 0.51104(2) 0.56908(2) 0.01673(3) Uani 1 1 d . . . . .
N002 N 0.84989(10) 0.47456(15) 0.61949(15) 0.0183(4) Uani 1 1 d . . . . .
N003 N 0.87546(10) 0.40197(16) 0.58044(15) 0.0200(4) Uani 1 1 d . . . . .
N004 N 0.78287(10) 0.31519(15) 0.50542(14) 0.0178(4) Uani 1 1 d . . . . .
C005 C 0.65861(12) 0.55158(18) 0.53865(19) 0.0215(5) Uani 1 1 d . . . . .
H005 H 0.629442 0.496013 0.535204 0.026 Uiso 1 1 calc R . . . .
C006 C 0.92229(12) 0.78705(18) 0.35557(19) 0.0231(5) Uani 1 1 d . . . . .
H006 H 0.940394 0.845595 0.384569 0.028 Uiso 1 1 calc R . . . .
N007 N 0.69831(10) 0.30143(15) 0.54464(15) 0.0183(4) Uani 1 1 d . . . . .
C008 C 0.76650(13) 0.63720(18) 0.66058(19) 0.0221(5) Uani 1 1 d . . . . .
H008 H 0.804146 0.634324 0.717909 0.027 Uiso 1 1 calc R . . . .
C009 C 0.83866(12) 0.35886(19) 0.49166(18) 0.0217(5) Uani 1 1 d . . . . .
H00A H 0.826584 0.408854 0.441439 0.026 Uiso 1 1 calc R . . . .
H00B H 0.863853 0.309269 0.471013 0.026 Uiso 1 1 calc R . . . .
C00A C 0.88438(12) 0.41875(17) 0.29246(17) 0.0172(4) Uani 1 1 d . . . . .
C00B C 0.93662(12) 0.43630(18) 0.37141(18) 0.0189(5) Uani 1 1 d . . . . .
H00J H 0.945652 0.500876 0.392571 0.023 Uiso 1 1 calc R . . . .
C00C C 0.90637(12) 0.66869(17) 0.23034(18) 0.0190(5) Uani 1 1 d . . . . .
H00K H 0.913792 0.648928 0.172612 0.023 Uiso 1 1 calc R . . . .
C00D C 0.87320(13) 0.32103(18) 0.26713(19) 0.0218(5) Uani 1 1 d . . . . .
H00L H 0.838786 0.305221 0.213485 0.026 Uiso 1 1 calc R . . . .
C00E C 0.58499(13) 0.3147(2) 0.5118(2) 0.0254(5) Uani 1 1 d . . . . .
C00F C 0.76930(13) 0.21750(18) 0.50155(18) 0.0215(5) Uani 1 1 d . . . . .
H00F H 0.792907 0.166934 0.485023 0.026 Uiso 1 1 calc R . . . .
C00G C 0.65404(12) 0.34413(18) 0.67279(18) 0.0203(5) Uani 1 1 d . . . . .
C00H C 0.95176(12) 0.4551(2) 0.70085(18) 0.0221(5) Uani 1 1 d . . . . .
H00H H 0.991388 0.463391 0.747070 0.026 Uiso 1 1 calc R . . . .
C00I C 0.86926(12) 0.61025(17) 0.26952(17) 0.0180(5) Uani 1 1 d . . . . .
C00J C 0.64461(12) 0.32014(17) 0.57740(18) 0.0189(5) Uani 1 1 d . . . . .
C00K C 0.74028(11) 0.36828(17) 0.53324(17) 0.0167(4) Uani 1 1 d . . . . .
C00L C 0.93303(12) 0.75492(18) 0.27241(19) 0.0224(5) Uani 1 1 d . . . . .
H00O H 0.958656 0.791711 0.243855 0.027 Uiso 1 1 calc R . . . .
C00M C 0.89697(12) 0.50690(18) 0.69298(18) 0.0197(5) Uani 1 1 d . . . . .
H00M H 0.893388 0.558145 0.734016 0.024 Uiso 1 1 calc R . . . .
C00N C 0.67947(12) 0.56219(19) 0.45716(19) 0.0226(5) Uani 1 1 d . . . . .
H00N H 0.661767 0.512954 0.406659 0.027 Uiso 1 1 calc R . . . .
C00O C 0.71836(13) 0.3525(2) 0.74239(18) 0.0250(5) Uani 1 1 d . . . . .
H00C H 0.744993 0.300334 0.731221 0.038 Uiso 1 1 calc GR . . . .
H00D H 0.715323 0.347922 0.807507 0.038 Uiso 1 1 calc GR . . . .
H00E H 0.736753 0.414839 0.733854 0.038 Uiso 1 1 calc GR . . . .
C00P C 0.64783(13) 0.63557(19) 0.5989(2) 0.0254(5) Uani 1 1 d . . . . .
H00G H 0.611468 0.621130 0.622353 0.030 Uiso 1 1 calc R . . . .
H00I H 0.637917 0.694328 0.558942 0.030 Uiso 1 1 calc R . . . .
C00Q C 0.97597(12) 0.3628(2) 0.42029(19) 0.0228(5) Uani 1 1 d . . . . .
H00Q H 1.011736 0.378140 0.471983 0.027 Uiso 1 1 calc R . . . .
C00R C 0.71595(13) 0.20882(18) 0.52594(18) 0.0224(5) Uani 1 1 d . . . . .
H00R H 0.694361 0.150596 0.529726 0.027 Uiso 1 1 calc R . . . .
C00S C 0.96285(13) 0.2675(2) 0.3934(2) 0.0261(6) Uani 1 1 d . . . . .
H00S H 0.989270 0.217108 0.426437 0.031 Uiso 1 1 calc R . . . .
C00T C 0.53395(14) 0.3357(2) 0.5442(2) 0.0331(7) Uani 1 1 d . . . . .
H00T H 0.492972 0.333403 0.500534 0.040 Uiso 1 1 calc R . . . .
C00U C 0.85887(12) 0.64562(18) 0.35355(18) 0.0214(5) Uani 1 1 d . . . . .
H00U H 0.833367 0.609057 0.382495 0.026 Uiso 1 1 calc R . . . .
C00V C 0.93638(12) 0.38951(19) 0.62770(18) 0.0216(5) Uani 1 1 d . . . . .
H00V H 0.963843 0.343608 0.613122 0.026 Uiso 1 1 calc R . . . .
C00W C 0.76751(12) 0.49749(18) 0.22306(17) 0.0204(5) Uani 1 1 d . . . . .
C00X C 0.78016(13) 0.66525(18) 0.5773(2) 0.0238(5) Uani 1 1 d . . . . .
H00X H 0.825672 0.678062 0.586221 0.029 Uiso 1 1 calc R . . . .
C00Y C 0.88441(13) 0.73190(19) 0.39591(19) 0.0228(5) Uani 1 1 d . . . . .
H00Y H 0.876023 0.753255 0.452452 0.027 Uiso 1 1 calc R . . . .
C00Z C 0.90111(13) 0.4483(2) 0.10131(19) 0.0253(5) Uani 1 1 d . . . . .
H00Z H 0.932492 0.421761 0.153806 0.030 Uiso 1 1 calc R . . . .
C010 C 0.86431(17) 0.4792(2) -0.0673(2) 0.0342(7) Uani 1 1 d . . . . .
H010 H 0.869291 0.474616 -0.129236 0.041 Uiso 1 1 calc R . . . .
C011 C 0.91030(14) 0.24675(19) 0.3172(2) 0.0262(6) Uani 1 1 d . . . . .
H011 H 0.899798 0.181643 0.299368 0.031 Uiso 1 1 calc R . . . .
C012 C 0.63652(14) 0.4919(3) 0.2040(2) 0.0351(7) Uani 1 1 d . . . . .
H012 H 0.592760 0.489617 0.196596 0.042 Uiso 1 1 calc R . . . .
C013 C 0.73871(13) 0.4169(2) 0.24998(18) 0.0242(5) Uani 1 1 d . . . . .
H013 H 0.763910 0.362585 0.276029 0.029 Uiso 1 1 calc R . . . .
C014 C 0.84876(12) 0.49222(17) 0.11814(17) 0.0197(5) Uani 1 1 d . . . . .
C015 C 0.48477(17) 0.3842(4) 0.6720(3) 0.0558(11) Uani 1 1 d . . . . .
H01A H 0.470131 0.449375 0.650940 0.084 Uiso 1 1 calc GR . . . .
H01B H 0.496669 0.381063 0.741722 0.084 Uiso 1 1 calc GR . . . .
H01C H 0.451071 0.337793 0.645060 0.084 Uiso 1 1 calc GR . . . .
C016 C 0.66336(14) 0.5735(2) 0.1790(2) 0.0330(7) Uani 1 1 d . . . . .
H016 H 0.638020 0.628227 0.154985 0.040 Uiso 1 1 calc R . . . .
C017 C 0.57605(15) 0.2912(3) 0.4085(2) 0.0360(7) Uani 1 1 d . . . . .
H01D H 0.602008 0.334464 0.383010 0.054 Uiso 1 1 calc GR . . . .
H01E H 0.531823 0.299744 0.372392 0.054 Uiso 1 1 calc GR . . . .
H01F H 0.588514 0.224273 0.402776 0.054 Uiso 1 1 calc GR . . . .
C018 C 0.67451(14) 0.4131(2) 0.2400(2) 0.0302(6) Uani 1 1 d . . . . .
H018 H 0.656777 0.356573 0.258026 0.036 Uiso 1 1 calc R . . . .
C019 C 0.73637(14) 0.7221(2) 0.4969(2) 0.0276(6) Uani 1 1 d . . . . .
H01G H 0.761318 0.765879 0.468941 0.033 Uiso 1 1 calc R . . . .
H01H H 0.708347 0.762218 0.522650 0.033 Uiso 1 1 calc R . . . .
C01A C 0.90911(15) 0.4418(2) 0.0105(2) 0.0323(6) Uani 1 1 d . . . . .
H01N H 0.945458 0.411622 0.002451 0.039 Uiso 1 1 calc R . . . .
C01B C 0.70584(14) 0.6542(2) 0.68387(19) 0.0259(6) Uani 1 1 d . . . . .
H01I H 0.704826 0.721659 0.705382 0.031 Uiso 1 1 calc R . . . .
H01J H 0.704329 0.611376 0.737129 0.031 Uiso 1 1 calc R . . . .
O01C O 0.60825(16) 0.4657(3) 0.9157(2) 0.0708(9) Uani 1 1 d . . . . .
C01D C 0.80466(15) 0.5291(2) 0.03697(19) 0.0290(6) Uani 1 1 d . . . . .
H01O H 0.768037 0.559268 0.044031 0.035 Uiso 1 1 calc R . . . .
C01E C 0.72720(13) 0.5762(2) 0.18874(19) 0.0258(5) Uani 1 1 d . . . . .
H01P H 0.744471 0.633534 0.171514 0.031 Uiso 1 1 calc R . . . .
C01F C 0.54099(14) 0.3600(2) 0.6385(2) 0.0348(7) Uani 1 1 d . . . . .
C01G C 0.60093(14) 0.3635(2) 0.7016(2) 0.0277(6) Uani 1 1 d . . . . .
H01K H 0.606008 0.379677 0.766285 0.033 Uiso 1 1 calc R . . . .
B01H B 0.84182(13) 0.50431(19) 0.22686(19) 0.0175(5) Uani 1 1 d . . . . .
C01I C 0.69660(14) 0.6558(2) 0.4190(2) 0.0279(6) Uani 1 1 d . . . . .
H01L H 0.657628 0.690087 0.384289 0.033 Uiso 1 1 calc R . . . .
H01M H 0.720100 0.641563 0.372824 0.033 Uiso 1 1 calc R . . . .
C01J C 0.81231(18) 0.5232(2) -0.0537(2) 0.0348(7) Uani 1 1 d . . . . .
H01Q H 0.781349 0.549902 -0.106663 0.042 Uiso 1 1 calc R . . . .
C01K C 0.5536(2) 0.4947(4) 0.9371(4) 0.0785(16) Uani 1 1 d . . . . .
H01R H 0.528042 0.457231 0.965224 0.094 Uiso 1 1 calc R . . . .
C01L C 0.5442(3) 0.5998(5) 0.9053(7) 0.139(4) Uani 1 1 d . . . . .
H01S H 0.499409 0.613756 0.873584 0.166 Uiso 1 1 calc R . . . .
H01T H 0.559777 0.644034 0.960135 0.166 Uiso 1 1 calc R . . . .
C01M C 0.6347(3) 0.5479(4) 0.8830(6) 0.103(2) Uani 1 1 d . . . . .
H01U H 0.677854 0.559682 0.890417 0.124 Uiso 1 1 calc R . . . .
C01N C 0.5825(4) 0.6093(5) 0.8365(8) 0.139(3) Uani 1 1 d . . . . .
H01V H 0.574551 0.645220 0.779047 0.167 Uiso 1 1 calc R . . . .

loop_
_atom_site_aniso_label
_atom_site_aniso_U_11
_atom_site_aniso_U_22
_atom_site_aniso_U_33
_atom_site_aniso_U_23
_atom_site_aniso_U_13
_atom_site_aniso_U_12
Ir01 0.01598(5) 0.01492(4) 0.01839(5) -0.00131(3) 0.00361(3) -0.00113(3)
N002 0.0179(10) 0.0163(9) 0.0209(10) -0.0006(8) 0.0061(8) -0.0007(7)
N003 0.0174(10) 0.0235(10) 0.0194(10) -0.0028(8) 0.0061(8) -0.0001(8)
N004 0.0166(10) 0.0190(10) 0.0176(10) -0.0024(8) 0.0046(8) 0.0004(8)
C005 0.0169(11) 0.0185(11) 0.0271(13) -0.0005(10) 0.0034(10) 0.0011(9)
C006 0.0216(12) 0.0157(11) 0.0268(13) -0.0024(9) -0.0012(10) 0.0020(9)
N007 0.0181(10) 0.0175(10) 0.0183(10) -0.0015(8) 0.0038(8) -0.0009(8)
C008 0.0242(13) 0.0179(11) 0.0218(12) -0.0044(9) 0.0029(10) 0.0003(9)
C009 0.0188(12) 0.0274(13) 0.0194(12) -0.0040(10) 0.0066(10) -0.0015(10)
C00A 0.0193(11) 0.0183(11) 0.0165(11) 0.0004(9) 0.0091(9) -0.0001(9)
C00B 0.0199(12) 0.0185(11) 0.0197(11) 0.0016(9) 0.0079(9) -0.0010(9)
C00C 0.0200(12) 0.0167(11) 0.0202(11) 0.0014(9) 0.0055(9) 0.0046(9)
C00D 0.0255(13) 0.0205(12) 0.0220(12) -0.0018(9) 0.0110(10) -0.0007(10)
C00E 0.0215(13) 0.0257(13) 0.0267(13) -0.0025(10) 0.0032(11) -0.0045(10)
C00F 0.0259(13) 0.0171(11) 0.0193(11) -0.0028(9) 0.0034(10) 0.0020(9)
C00G 0.0210(12) 0.0190(11) 0.0212(12) 0.0030(9) 0.0066(10) 0.0002(9)
C00H 0.0173(11) 0.0268(13) 0.0214(12) 0.0032(10) 0.0044(10) -0.0029(10)
C00I 0.0189(11) 0.0154(11) 0.0186(11) 0.0003(9) 0.0040(9) 0.0042(8)
C00J 0.0173(11) 0.0165(11) 0.0234(12) 0.0000(9) 0.0069(10) -0.0026(9)
C00K 0.0163(11) 0.0143(10) 0.0179(11) -0.0015(8) 0.0024(9) -0.0004(8)
C00L 0.0200(12) 0.0162(11) 0.0294(13) 0.0018(10) 0.0047(10) 0.0017(9)
C00M 0.0192(11) 0.0199(11) 0.0198(11) 0.0006(9) 0.0052(9) -0.0057(9)
C00N 0.0198(12) 0.0219(12) 0.0214(12) -0.0016(9) -0.0011(10) 0.0019(9)
C00O 0.0241(13) 0.0311(14) 0.0185(12) 0.0012(10) 0.0040(10) 0.0032(11)
C00P 0.0255(13) 0.0217(13) 0.0302(14) 0.0040(10) 0.0099(11) 0.0046(10)
C00Q 0.0197(12) 0.0288(13) 0.0214(12) 0.0059(10) 0.0082(10) 0.0042(10)
C00R 0.0256(13) 0.0172(11) 0.0229(12) -0.0033(9) 0.0047(10) -0.0028(9)
C00S 0.0283(14) 0.0252(13) 0.0293(14) 0.0089(11) 0.0156(12) 0.0094(11)
C00T 0.0170(13) 0.0425(17) 0.0371(16) -0.0013(13) 0.0035(12) -0.0056(12)
C00U 0.0232(13) 0.0189(12) 0.0217(12) -0.0012(9) 0.0061(10) 0.0001(9)
C00V 0.0171(12) 0.0266(13) 0.0225(12) 0.0026(10) 0.0076(10) 0.0020(9)
C00W 0.0217(11) 0.0223(12) 0.0163(11) -0.0048(9) 0.0041(9) -0.0005(9)
C00X 0.0219(12) 0.0180(12) 0.0296(14) -0.0021(10) 0.0046(11) -0.0038(9)
C00Y 0.0254(13) 0.0209(12) 0.0205(12) -0.0030(9) 0.0040(10) 0.0039(10)
C00Z 0.0281(14) 0.0277(13) 0.0211(12) -0.0034(10) 0.0088(11) -0.0043(11)
C010 0.061(2) 0.0250(14) 0.0223(13) -0.0029(11) 0.0214(14) -0.0073(14)
C011 0.0375(16) 0.0166(12) 0.0297(14) 0.0020(10) 0.0182(12) 0.0042(10)
C012 0.0197(13) 0.052(2) 0.0322(15) -0.0168(14) 0.0058(11) -0.0033(13)
C013 0.0244(13) 0.0295(14) 0.0189(12) -0.0044(10) 0.0068(10) -0.0035(10)
C014 0.0280(13) 0.0138(10) 0.0178(11) -0.0015(9) 0.0072(9) -0.0031(9)
C015 0.0265(17) 0.086(3) 0.061(2) -0.008(2) 0.0220(17) -0.0004(18)
C016 0.0234(14) 0.0391(17) 0.0323(15) -0.0088(13) 0.0014(12) 0.0072(12)
C017 0.0266(15) 0.0479(19) 0.0288(15) -0.0086(13) 0.0008(12) -0.0058(13)
C018 0.0268(14) 0.0380(16) 0.0277(14) -0.0129(12) 0.0111(12) -0.0126(12)
C019 0.0286(14) 0.0225(13) 0.0314(14) 0.0040(11) 0.0082(12) -0.0004(11)
C01A 0.0383(17) 0.0349(16) 0.0296(15) -0.0082(12) 0.0192(13) -0.0061(13)
C01B 0.0336(15) 0.0214(12) 0.0234(13) -0.0013(10) 0.0094(11) 0.0044(11)
O01C 0.071(2) 0.082(2) 0.0555(19) -0.0044(17) 0.0138(16) 0.0159(19)
C01D 0.0455(17) 0.0203(13) 0.0201(12) 0.0010(10) 0.0081(12) 0.0102(12)
C01E 0.0231(13) 0.0275(13) 0.0243(13) -0.0028(10) 0.0031(11) 0.0026(10)
C01F 0.0234(14) 0.0423(18) 0.0429(18) 0.0002(14) 0.0163(13) -0.0011(12)
C01G 0.0279(14) 0.0326(15) 0.0253(13) 0.0021(11) 0.0121(11) 0.0012(11)
B01H 0.0207(12) 0.0161(12) 0.0156(11) -0.0013(9) 0.0052(10) -0.0004(10)
C01I 0.0264(14) 0.0306(14) 0.0253(13) 0.0053(11) 0.0055(11) 0.0031(11)
C01J 0.064(2) 0.0205(13) 0.0181(12) 0.0042(10) 0.0091(13) 0.0063(13)
C01K 0.059(3) 0.104(4) 0.071(3) -0.021(3) 0.018(3) 0.018(3)
C01L 0.056(3) 0.093(5) 0.229(10) -0.086(6) -0.017(5) 0.027(3)
C01M 0.076(4) 0.058(3) 0.165(7) -0.019(4) 0.018(4) -0.027(3)
C01N 0.121(7) 0.066(4) 0.220(10) 0.020(5) 0.035(7) -0.019(4)

loop_
_atom_type_symbol
_atom_type_description
_atom_type_scat_dispersion_real
_atom_type_scat_dispersion_imag
_atom_type_scat_source
C C 0.0033 0.0016 'International Tables Vol C Tables 4.2.6.8 and 6.1.1.4'
H H 0.0000 0.0000 'International Tables Vol C Tables 4.2.6.8 and 6.1.1.4'
B B 0.0013 0.0007 'International Tables Vol C Tables 4.2.6.8 and 6.1.1.4'
Ir Ir -1.4442 7.9887 'International Tables Vol C Tables 4.2.6.8 and 6.1.1.4'
N N 0.0061 0.0033 'International Tables Vol C Tables 4.2.6.8 and 6.1.1.4'
O O 0.0106 0.0060 'International Tables Vol C Tables 4.2.6.8 and 6.1.1.4'

loop_
_geom_angle_atom_site_label_1
_geom_angle_atom_site_label_2
_geom_angle_atom_site_label_3
_geom_angle
_geom_angle_site_symmetry_1
_geom_angle_site_symmetry_3
_geom_angle_publ_flag
N002 Ir01 C005 171.55(9) . . ?
N002 Ir01 C008 93.24(9) . . ?
N002 Ir01 C00N 149.13(10) . . ?
N002 Ir01 C00X 90.35(9) . . ?
C005 Ir01 C008 80.95(10) . . ?
C005 Ir01 C00X 88.69(10) . . ?
C008 Ir01 C00X 37.26(10) . . ?
C00K Ir01 N002 86.00(9) . . ?
C00K Ir01 C005 96.83(10) . . ?
C00K Ir01 C008 156.21(10) . . ?
C00K Ir01 C00N 95.19(10) . . ?
C00K Ir01 C00X 166.18(10) . . ?
C00N Ir01 C005 38.76(10) . . ?
C00N Ir01 C008 97.48(10) . . ?
C00N Ir01 C00X 81.19(10) . . ?
N003 N002 Ir01 122.32(16) . . ?
C00M N002 Ir01 132.55(17) . . ?
C00M N002 N003 105.1(2) . . ?
N002 N003 C009 119.1(2) . . ?
C00V N003 N002 111.2(2) . . ?
C00V N003 C009 129.2(2) . . ?
C00F N004 C009 126.1(2) . . ?
C00K N004 C009 121.4(2) . . ?
C00K N004 C00F 112.3(2) . . ?
Ir01 C005 H005 114.1 . . ?
C00N C005 Ir01 69.08(14) . . ?
C00N C005 H005 114.1 . . ?
C00N C005 C00P 124.0(2) . . ?
C00P C005 Ir01 113.55(17) . . ?
C00P C005 H005 114.1 . . ?
C00L C006 H006 120.6 . . ?
C00L C006 C00Y 118.7(2) . . ?
C00Y C006 H006 120.6 . . ?
C00K N007 C00J 126.0(2) . . ?
C00K N007 C00R 111.1(2) . . ?
C00R N007 C00J 122.8(2) . . ?
Ir01 C008 H008 113.7 . . ?
C00X C008 Ir01 72.44(15) . . ?
C00X C008 H008 113.7 . . ?
C00X C008 C01B 126.5(2) . . ?
C01B C008 Ir01 108.61(17) . . ?
C01B C008 H008 113.7 . . ?
N003 C009 H00A 109.8 . . ?
N003 C009 H00B 109.8 . . ?
N004 C009 N003 109.2(2) . . ?
N004 C009 H00A 109.8 . . ?
N004 C009 H00B 109.8 . . ?
H00A C009 H00B 108.3 . . ?
C00B C00A C00D 115.2(2) . . ?
C00B C00A B01H 123.8(2) . . ?
C00D C00A B01H 120.9(2) . . ?
C00A C00B H00J 118.6 . . ?
C00Q C00B C00A 122.8(2) . . ?
C00Q C00B H00J 118.6 . . ?
C00I C00C H00K 118.6 . . ?
C00L C00C H00K 118.6 . . ?
C00L C00C C00I 122.8(2) . . ?
C00A C00D H00L 118.6 . . ?
C011 C00D C00A 122.8(3) . . ?
C011 C00D H00L 118.6 . . ?
C00J C00E C017 121.6(3) . . ?
C00T C00E C00J 117.6(3) . . ?
C00T C00E C017 120.7(3) . . ?
N004 C00F H00F 127.0 . . ?
C00R C00F N004 106.0(2) . . ?
C00R C00F H00F 127.0 . . ?
C00J C00G C00O 122.3(2) . . ?
C00J C00G C01G 117.3(2) . . ?
C01G C00G C00O 120.3(2) . . ?
C00M C00H H00H 127.3 . . ?
C00V C00H H00H 127.3 . . ?
C00V C00H C00M 105.4(2) . . ?
C00C C00I C00U 115.3(2) . . ?
C00C C00I B01H 124.1(2) . . ?
C00U C00I B01H 120.4(2) . . ?
C00E C00J N007 118.5(2) . . ?
C00G C00J N007 118.9(2) . . ?
C00G C00J C00E 122.6(2) . . ?
N004 C00K Ir01 121.60(17) . . ?
N004 C00K N007 103.5(2) . . ?
N007 C00K Ir01 133.90(18) . . ?
C006 C00L C00C 120.3(2) . . ?
C006 C00L H00O 119.9 . . ?
C00C C00L H00O 119.9 . . ?
N002 C00M C00H 110.8(2) . . ?
N002 C00M H00M 124.6 . . ?
C00H C00M H00M 124.6 . . ?
Ir01 C00N H00N 113.6 . . ?
C005 C00N Ir01 72.16(15) . . ?
C005 C00N H00N 113.6 . . ?
C005 C00N C01I 125.9(2) . . ?
C01I C00N Ir01 110.28(18) . . ?
C01I C00N H00N 113.6 . . ?
C00G C00O H00C 109.5 . . ?
C00G C00O H00D 109.5 . . ?
C00G C00O H00E 109.5 . . ?
H00C C00O H00D 109.5 . . ?
H00C C00O H00E 109.5 . . ?
H00D C00O H00E 109.5 . . ?
C005 C00P H00G 109.4 . . ?
C005 C00P H00I 109.4 . . ?
C005 C00P C01B 111.2(2) . . ?
H00G C00P H00I 108.0 . . ?
C01B C00P H00G 109.4 . . ?
C01B C00P H00I 109.4 . . ?
C00B C00Q H00Q 120.0 . . ?
C00S C00Q C00B 120.1(3) . . ?
C00S C00Q H00Q 120.0 . . ?
N007 C00R H00R 126.5 . . ?
C00F C00R N007 107.0(2) . . ?
C00F C00R H00R 126.5 . . ?
C00Q C00S H00S 120.5 . . ?
C00Q C00S C011 118.9(2) . . ?
C011 C00S H00S 120.5 . . ?
C00E C00T H00T 119.0 . . ?
C00E C00T C01F 121.9(3) . . ?
C01F C00T H00T 119.0 . . ?
C00I C00U H00U 118.6 . . ?
C00Y C00U C00I 122.7(2) . . ?
C00Y C00U H00U 118.6 . . ?
N003 C00V C00H 107.6(2) . . ?
N003 C00V H00V 126.2 . . ?
C00H C00V H00V 126.2 . . ?
C013 C00W C01E 114.9(2) . . ?
C013 C00W B01H 125.2(2) . . ?
C01E C00W B01H 119.9(2) . . ?
Ir01 C00X H00X 114.0 . . ?
C008 C00X Ir01 70.30(15) . . ?
C008 C00X H00X 114.0 . . ?
C008 C00X C019 124.8(3) . . ?
C019 C00X Ir01 111.68(18) . . ?
C019 C00X H00X 114.0 . . ?
C006 C00Y H00Y 119.9 . . ?
C00U C00Y C006 120.1(2) . . ?
C00U C00Y H00Y 119.9 . . ?
C014 C00Z H00Z 118.6 . . ?
C01A C00Z H00Z 118.6 . . ?
C01A C00Z C014 122.8(3) . . ?
C01A C010 H010 120.5 . . ?
C01J C010 H010 120.5 . . ?
C01J C010 C01A 118.9(3) . . ?
C00D C011 C00S 120.2(3) . . ?
C00D C011 H011 119.9 . . ?
C00S C011 H011 119.9 . . ?
C016 C012 H012 120.5 . . ?
C016 C012 C018 118.9(3) . . ?
C018 C012 H012 120.5 . . ?
C00W C013 H013 118.7 . . ?
C018 C013 C00W 122.7(3) . . ?
C018 C013 H013 118.7 . . ?
C00Z C014 B01H 122.1(2) . . ?
C01D C014 C00Z 115.0(2) . . ?
C01D C014 B01H 122.8(2) . . ?
H01A C015 H01B 109.5 . . ?
H01A C015 H01C 109.5 . . ?
H01B C015 H01C 109.5 . . ?
C01F C015 H01A 109.5 . . ?
C01F C015 H01B 109.5 . . ?
C01F C015 H01C 109.5 . . ?
C012 C016 H016 119.8 . . ?
C012 C016 C01E 120.4(3) . . ?
C01E C016 H016 119.8 . . ?
C00E C017 H01D 109.5 . . ?
C00E C017 H01E 109.5 . . ?
C00E C017 H01F 109.5 . . ?
H01D C017 H01E 109.5 . . ?
H01D C017 H01F 109.5 . . ?
H01E C017 H01F 109.5 . . ?
C012 C018 C013 120.2(3) . . ?
C012 C018 H018 119.9 . . ?
C013 C018 H018 119.9 . . ?
C00X C019 H01G 109.3 . . ?
C00X C019 H01H 109.3 . . ?
C00X C019 C01I 111.7(2) . . ?
H01G C019 H01H 107.9 . . ?
C01I C019 H01G 109.3 . . ?
C01I C019 H01H 109.3 . . ?
C00Z C01A H01N 119.9 . . ?
C010 C01A C00Z 120.1(3) . . ?
C010 C01A H01N 119.9 . . ?
C008 C01B C00P 112.8(2) . . ?
C008 C01B H01I 109.0 . . ?
C008 C01B H01J 109.0 . . ?
C00P C01B H01I 109.0 . . ?
C00P C01B H01J 109.0 . . ?
H01I C01B H01J 107.8 . . ?
C01K O01C C01M 108.5(5) . . ?
C014 C01D H01O 118.7 . . ?
C01J C01D C014 122.7(3) . . ?
C01J C01D H01O 118.7 . . ?
C00W C01E H01P 118.5 . . ?
C016 C01E C00W 122.9(3) . . ?
C016 C01E H01P 118.5 . . ?
C00T C01F C015 121.1(3) . . ?
C01G C01F C00T 118.7(3) . . ?
C01G C01F C015 120.3(3) . . ?
C00G C01G H01K 119.0 . . ?
C01F C01G C00G 121.9(3) . . ?
C01F C01G H01K 119.0 . . ?
C00A B01H C00I 109.6(2) . . ?
C00A B01H C00W 112.4(2) . . ?
C00A B01H C014 106.89(19) . . ?
C00I B01H C00W 108.9(2) . . ?
C00I B01H C014 109.2(2) . . ?
C00W B01H C014 109.8(2) . . ?
C00N C01I C019 113.2(2) . . ?
C00N C01I H01L 108.9 . . ?
C00N C01I H01M 108.9 . . ?
C019 C01I H01L 108.9 . . ?
C019 C01I H01M 108.9 . . ?
H01L C01I H01M 107.8 . . ?
C010 C01J C01D 120.6(3) . . ?
C010 C01J H01Q 119.7 . . ?
C01D C01J H01Q 119.7 . . ?
O01C C01K H01R 127.6 . . ?
O01C C01K C01L 104.8(5) . . ?
C01L C01K H01R 127.6 . . ?
C01K C01L H01S 111.0 . . ?
C01K C01L H01T 111.0 . . ?
H01S C01L H01T 109.0 . . ?
C01N C01L C01K 103.6(5) . . ?
C01N C01L H01S 111.0 . . ?
C01N C01L H01T 111.0 . . ?
O01C C01M H01U 127.0 . . ?
O01C C01M C01N 106.0(5) . . ?
C01N C01M H01U 127.0 . . ?
C01L C01N H01V 130.2 . . ?
C01M C01N C01L 99.6(7) . . ?
C01M C01N H01V 130.2 . . ?

loop_
_geom_bond_atom_site_label_1
_geom_bond_atom_site_label_2
_geom_bond_distance
_geom_bond_site_symmetry_2
_geom_bond_publ_flag
Ir01 N002 2.079(2) . ?
Ir01 C005 2.148(2) . ?
Ir01 C008 2.175(2) . ?
Ir01 C00K 2.051(2) . ?
Ir01 C00N 2.107(2) . ?
Ir01 C00X 2.203(3) . ?
N002 N003 1.363(3) . ?
N002 C00M 1.343(3) . ?
N003 C009 1.450(3) . ?
N003 C00V 1.343(3) . ?
N004 C009 1.450(3) . ?
N004 C00F 1.386(3) . ?
N004 C00K 1.356(3) . ?
C005 H005 1.0000 . ?
C005 C00N 1.412(4) . ?
C005 C00P 1.523(4) . ?
C006 H006 0.9500 . ?
C006 C00L 1.385(4) . ?
C006 C00Y 1.393(4) . ?
N007 C00J 1.439(3) . ?
N007 C00K 1.362(3) . ?
N007 C00R 1.394(3) . ?
C008 H008 1.0000 . ?
C008 C00X 1.399(4) . ?
C008 C01B 1.507(4) . ?
C009 H00A 0.9900 . ?
C009 H00B 0.9900 . ?
C00A C00B 1.403(3) . ?
C00A C00D 1.408(3) . ?
C00A B01H 1.643(4) . ?
C00B H00J 0.9500 . ?
C00B C00Q 1.398(3) . ?
C00C H00K 0.9500 . ?
C00C C00I 1.397(3) . ?
C00C C00L 1.396(3) . ?
C00D H00L 0.9500 . ?
C00D C011 1.389(4) . ?
C00E C00J 1.396(4) . ?
C00E C00T 1.386(4) . ?
C00E C017 1.506(4) . ?
C00F H00F 0.9500 . ?
C00F C00R 1.344(4) . ?
C00G C00J 1.394(4) . ?
C00G C00O 1.501(4) . ?
C00G C01G 1.395(4) . ?
C00H H00H 0.9500 . ?
C00H C00M 1.392(4) . ?
C00H C00V 1.372(4) . ?
C00I C00U 1.408(3) . ?
C00I B01H 1.643(4) . ?
C00L H00O 0.9500 . ?
C00M H00M 0.9500 . ?
C00N H00N 1.0000 . ?
C00N C01I 1.508(4) . ?
C00O H00C 0.9800 . ?
C00O H00D 0.9800 . ?
C00O H00E 0.9800 . ?
C00P H00G 0.9900 . ?
C00P H00I 0.9900 . ?
C00P C01B 1.533(4) . ?
C00Q H00Q 0.9500 . ?
C00Q C00S 1.386(4) . ?
C00R H00R 0.9500 . ?
C00S H00S 0.9500 . ?
C00S C011 1.392(4) . ?
C00T H00T 0.9500 . ?
C00T C01F 1.389(5) . ?
C00U H00U 0.9500 . ?
C00U C00Y 1.391(4) . ?
C00V H00V 0.9500 . ?
C00W C013 1.402(4) . ?
C00W C01E 1.409(4) . ?
C00W B01H 1.644(4) . ?
C00X H00X 1.0000 . ?
C00X C019 1.514(4) . ?
C00Y H00Y 0.9500 . ?
C00Z H00Z 0.9500 . ?
C00Z C014 1.401(4) . ?
C00Z C01A 1.398(4) . ?
C010 H010 0.9500 . ?
C010 C01A 1.379(5) . ?
C010 C01J 1.375(5) . ?
C011 H011 0.9500 . ?
C012 H012 0.9500 . ?
C012 C016 1.379(5) . ?
C012 C018 1.389(5) . ?
C013 H013 0.9500 . ?
C013 C018 1.396(4) . ?
C014 C01D 1.400(4) . ?
C014 B01H 1.656(4) . ?
C015 H01A 0.9800 . ?
C015 H01B 0.9800 . ?
C015 H01C 0.9800 . ?
C015 C01F 1.512(4) . ?
C016 H016 0.9500 . ?
C016 C01E 1.388(4) . ?
C017 H01D 0.9800 . ?
C017 H01E 0.9800 . ?
C017 H01F 0.9800 . ?
C018 H018 0.9500 . ?
C019 H01G 0.9900 . ?
C019 H01H 0.9900 . ?
C019 C01I 1.532(4) . ?
C01A H01N 0.9500 . ?
C01B H01I 0.9900 . ?
C01B H01J 0.9900 . ?
O01C C01K 1.404(6) . ?
O01C C01M 1.430(7) . ?
C01D H01O 0.9500 . ?
C01D C01J 1.393(4) . ?
C01E H01P 0.9500 . ?
C01F C01G 1.386(4) . ?
C01G H01K 0.9500 . ?
C01I H01L 0.9900 . ?
C01I H01M 0.9900 . ?
C01J H01Q 0.9500 . ?
C01K H01R 0.9500 . ?
C01K C01L 1.526(9) . ?
C01L H01S 0.9900 . ?
C01L H01T 0.9900 . ?
C01L C01N 1.508(12) . ?
C01M H01U 0.9500 . ?
C01M C01N 1.442(10) . ?
C01N H01V 0.9500 . ?

loop_
_geom_torsion_atom_site_label_1
_geom_torsion_atom_site_label_2
_geom_torsion_atom_site_label_3
_geom_torsion_atom_site_label_4
_geom_torsion
_geom_torsion_site_symmetry_1
_geom_torsion_site_symmetry_2
_geom_torsion_site_symmetry_3
_geom_torsion_site_symmetry_4
_geom_torsion_publ_flag
Ir01 N002 N003 C009 10.2(3) . . . . ?
Ir01 N002 N003 C00V -177.34(17) . . . . ?
Ir01 N002 C00M C00H 176.48(18) . . . . ?
Ir01 C005 C00N C01I -102.5(3) . . . . ?
Ir01 C005 C00P C01B -14.7(3) . . . . ?
Ir01 C008 C00X C019 103.3(3) . . . . ?
Ir01 C008 C01B C00P -39.1(3) . . . . ?
Ir01 C00N C01I C019 -38.6(3) . . . . ?
Ir01 C00X C019 C01I -13.2(3) . . . . ?
N002 N003 C009 N004 -61.6(3) . . . . ?
N002 N003 C00V C00H 0.5(3) . . . . ?
N003 N002 C00M C00H -0.3(3) . . . . ?
N004 C00F C00R N007 -0.3(3) . . . . ?
C005 C00N C01I C019 43.6(4) . . . . ?
C005 C00P C01B C008 35.9(3) . . . . ?
C008 C00X C019 C01I -93.7(3) . . . . ?
C009 N003 C00V C00H 172.0(2) . . . . ?
C009 N004 C00F C00R 175.1(2) . . . . ?
C009 N004 C00K Ir01 -5.5(3) . . . . ?
C009 N004 C00K N007 -175.8(2) . . . . ?
C00A C00B C00Q C00S -2.3(4) . . . . ?
C00A C00D C011 C00S -3.0(4) . . . . ?
C00B C00A C00D C011 1.0(4) . . . . ?
C00B C00A B01H C00I -1.1(3) . . . . ?
C00B C00A B01H C00W -122.3(2) . . . . ?
C00B C00A B01H C014 117.1(2) . . . . ?
C00B C00Q C00S C011 0.3(4) . . . . ?
C00C C00I C00U C00Y -1.0(4) . . . . ?
C00C C00I B01H C00A 102.0(3) . . . . ?
C00C C00I B01H C00W -134.7(2) . . . . ?
C00C C00I B01H C014 -14.8(3) . . . . ?
C00D C00A C00B C00Q 1.6(4) . . . . ?
C00D C00A B01H C00I -175.7(2) . . . . ?
C00D C00A B01H C00W 63.1(3) . . . . ?
C00D C00A B01H C014 -57.5(3) . . . . ?
C00E C00T C01F C015 179.0(3) . . . . ?
C00E C00T C01F C01G 0.3(5) . . . . ?
C00F N004 C009 N003 -113.6(3) . . . . ?
C00F N004 C00K Ir01 168.82(17) . . . . ?
C00F N004 C00K N007 -1.5(3) . . . . ?
C00I C00C C00L C006 -1.3(4) . . . . ?
C00I C00U C00Y C006 -0.3(4) . . . . ?
C00J N007 C00K Ir01 9.0(4) . . . . ?
C00J N007 C00K N004 177.5(2) . . . . ?
C00J N007 C00R C00F -177.0(2) . . . . ?
C00J C00E C00T C01F -0.9(5) . . . . ?
C00J C00G C01G C01F -0.4(4) . . . . ?
C00K N004 C009 N003 59.9(3) . . . . ?
C00K N004 C00F C00R 1.1(3) . . . . ?
C00K N007 C00J C00E 108.1(3) . . . . ?
C00K N007 C00J C00G -71.1(3) . . . . ?
C00K N007 C00R C00F -0.6(3) . . . . ?
C00L C006 C00Y C00U 0.9(4) . . . . ?
C00L C00C C00I C00U 1.8(4) . . . . ?
C00L C00C C00I B01H -174.9(2) . . . . ?
C00M N002 N003 C009 -172.6(2) . . . . ?
C00M N002 N003 C00V -0.1(3) . . . . ?
C00M C00H C00V N003 -0.7(3) . . . . ?
C00N C005 C00P C01B -94.5(3) . . . . ?
C00O C00G C00J N007 0.9(4) . . . . ?
C00O C00G C00J C00E -178.3(2) . . . . ?
C00O C00G C01G C01F 177.6(3) . . . . ?
C00P C005 C00N Ir01 105.0(2) . . . . ?
C00P C005 C00N C01I 2.5(4) . . . . ?
C00Q C00S C011 C00D 2.3(4) . . . . ?
C00R N007 C00J C00E -76.1(3) . . . . ?
C00R N007 C00J C00G 104.7(3) . . . . ?
C00R N007 C00K Ir01 -167.2(2) . . . . ?
C00R N007 C00K N004 1.3(3) . . . . ?
C00T C00E C00J N007 -178.2(2) . . . . ?
C00T C00E C00J C00G 1.0(4) . . . . ?
C00T C01F C01G C00G 0.4(5) . . . . ?
C00U C00I B01H C00A -74.5(3) . . . . ?
C00U C00I B01H C00W 48.8(3) . . . . ?
C00U C00I B01H C014 168.7(2) . . . . ?
C00V N003 C009 N004 127.5(3) . . . . ?
C00V C00H C00M N002 0.6(3) . . . . ?
C00W C013 C018 C012 -1.3(4) . . . . ?
C00X C008 C01B C00P 42.4(4) . . . . ?
C00X C019 C01I C00N 34.0(3) . . . . ?
C00Y C006 C00L C00C -0.2(4) . . . . ?
C00Z C014 C01D C01J -0.4(4) . . . . ?
C00Z C014 B01H C00A -25.2(3) . . . . ?
C00Z C014 B01H C00I 93.2(3) . . . . ?
C00Z C014 B01H C00W -147.5(2) . . . . ?
C012 C016 C01E C00W 0.6(4) . . . . ?
C013 C00W C01E C016 -2.1(4) . . . . ?
C013 C00W B01H C00A -15.7(3) . . . . ?
C013 C00W B01H C00I -137.4(2) . . . . ?
C013 C00W B01H C014 103.2(3) . . . . ?
C014 C00Z C01A C010 -0.3(4) . . . . ?
C014 C01D C01J C010 0.7(5) . . . . ?
C015 C01F C01G C00G -178.3(3) . . . . ?
C016 C012 C018 C013 -0.5(4) . . . . ?
C017 C00E C00J N007 -0.8(4) . . . . ?
C017 C00E C00J C00G 178.3(3) . . . . ?
C017 C00E C00T C01F -178.3(3) . . . . ?
C018 C012 C016 C01E 0.8(4) . . . . ?
C01A C00Z C014 C01D 0.2(4) . . . . ?
C01A C00Z C014 B01H -176.7(2) . . . . ?
C01A C010 C01J C01D -0.7(5) . . . . ?
C01B C008 C00X Ir01 -100.5(3) . . . . ?
C01B C008 C00X C019 2.7(4) . . . . ?
O01C C01K C01L C01N 19.8(7) . . . . ?
O01C C01M C01N C01L 41.4(7) . . . . ?
C01D C014 B01H C00A 158.0(2) . . . . ?
C01D C014 B01H C00I -83.5(3) . . . . ?
C01D C014 B01H C00W 35.8(3) . . . . ?
C01E C00W C013 C018 2.5(4) . . . . ?
C01E C00W B01H C00A 165.7(2) . . . . ?
C01E C00W B01H C00I 44.0(3) . . . . ?
C01E C00W B01H C014 -75.4(3) . . . . ?
C01G C00G C00J N007 178.8(2) . . . . ?
C01G C00G C00J C00E -0.3(4) . . . . ?
B01H C00A C00B C00Q -173.3(2) . . . . ?
B01H C00A C00D C011 176.1(2) . . . . ?
B01H C00I C00U C00Y 175.8(2) . . . . ?
B01H C00W C013 C018 -176.2(2) . . . . ?
B01H C00W C01E C016 176.6(2) . . . . ?
B01H C014 C01D C01J 176.5(3) . . . . ?
C01J C010 C01A C00Z 0.5(5) . . . . ?
C01K O01C C01M C01N -30.8(7) . . . . ?
C01K C01L C01N C01M -36.8(7) . . . . ?
C01M O01C C01K C01L 5.7(6) . . . . ?
